data_1502337
loop_
_publ_author_name
'Ghorai, Manas K.'
'Nanaji, Y.'
'Yadav, A. K.'

_publ_section_title
;
 Ring opening/C-N cyclization of activated aziridines with carbon
 nucleophiles: highly diastereo- and enantioselective synthesis of
 tetrahydroquinolines.
;
_journal_issue 16
_journal_name_full 'Organic letters'
_journal_page_first 4256
_journal_page_last 4259
_journal_paper_doi 10.1021/ol2016077
_journal_volume 13
_journal_year 2011
_chemical_formula_moiety 'C20 H20 N2 O2 S'
_chemical_formula_sum 'C20 H20 N2 O2 S'
_chemical_formula_weight 352.44
_chemical_name_systematic
;
 ?
;
_space_group_IT_number 14
_symmetry_cell_setting monoclinic
_symmetry_space_group_name_Hall '-P 2yn'
_symmetry_space_group_name_H-M 'P 1 21/n 1'
_atom_sites_solution_hydrogens geom
_atom_sites_solution_primary direct
_atom_sites_solution_secondary difmap
_audit_creation_method SHELXL-97
_cell_angle_alpha 90.000
_cell_angle_beta 110.366(5)
_cell_angle_gamma 90.000
_cell_formula_units_Z 4
_cell_length_a 8.996(4)
_cell_length_b 17.247(6)
_cell_length_c 11.869(5)
_cell_measurement_reflns_used 2517
_cell_measurement_temperature 100(2)
_cell_measurement_theta_max 27.38
_cell_measurement_theta_min 2.18
_cell_volume 1726.4(12)
_computing_cell_refinement 'Bruker SMART'
_computing_data_collection 'Bruker SMART'
_computing_data_reduction 'Bruker SAINT'
_computing_molecular_graphics ORTEP-3
_computing_publication_material 'SHELXL-97 (Sheldrick, 1997)'
_computing_structure_refinement 'SHELXL-97 (Sheldrick, 1997)'
_computing_structure_solution 'Bruker SHELXTL'
_diffrn_ambient_temperature 100(2)
_diffrn_measured_fraction_theta_full 0.999
_diffrn_measured_fraction_theta_max 0.999
_diffrn_measurement_device_type 'CCD area detector'
_diffrn_measurement_method 'Omega scans'
_diffrn_radiation_monochromator graphite
_diffrn_radiation_source 'fine-focus sealed tube'
_diffrn_radiation_type MoK\a
_diffrn_radiation_wavelength 0.71073
_diffrn_reflns_av_R_equivalents 0.0416
_diffrn_reflns_av_sigmaI/netI 0.0464
_diffrn_reflns_limit_h_max 11
_diffrn_reflns_limit_h_min -9
_diffrn_reflns_limit_k_max 21
_diffrn_reflns_limit_k_min -17
_diffrn_reflns_limit_l_max 13
_diffrn_reflns_limit_l_min -14
_diffrn_reflns_number 9555
_diffrn_reflns_theta_full 26.00
_diffrn_reflns_theta_max 26.00
_diffrn_reflns_theta_min 2.18
_exptl_absorpt_coefficient_mu 0.204
_exptl_absorpt_correction_T_max 0.992
_exptl_absorpt_correction_T_min 0.985
_exptl_absorpt_correction_type empirical
_exptl_absorpt_process_details 'SADABS (Bruker, 2002)'
_exptl_crystal_colour White
_exptl_crystal_density_diffrn 1.356
_exptl_crystal_density_method 'not measured'
_exptl_crystal_description Cube
_exptl_crystal_F_000 744
_exptl_crystal_size_max 0.08
_exptl_crystal_size_mid 0.06
_exptl_crystal_size_min 0.04
_refine_diff_density_max 0.479
_refine_diff_density_min -0.376
_refine_diff_density_rms 0.074
_refine_ls_extinction_method none
_refine_ls_goodness_of_fit_ref 0.931
_refine_ls_hydrogen_treatment constr
_refine_ls_matrix_type full
_refine_ls_number_parameters 226
_refine_ls_number_reflns 3381
_refine_ls_number_restraints 0
_refine_ls_restrained_S_all 0.931
_refine_ls_R_factor_all 0.0642
_refine_ls_R_factor_gt 0.0510
_refine_ls_shift/su_max 0.000
_refine_ls_shift/su_mean 0.000
_refine_ls_structure_factor_coef Fsqd
_refine_ls_weighting_details 'calc w=1/[\s^2^(Fo^2^)+(0.1032P)^2^+0.9363P] where P=(Fo^2^+2Fc^2^)/3'
_refine_ls_weighting_scheme calc
_refine_ls_wR_factor_gt 0.1358
_refine_ls_wR_factor_ref 0.1533
_reflns_number_gt 2701
_reflns_number_total 3381
_reflns_threshold_expression >2sigma(I)
_cod_data_source_file ol2016077_si_002.cif
_cod_data_source_block 12a
_cod_depositor_comments
;
The following automatic conversions were performed:

'_symmetry_cell_setting' value 'Monoclinic' changed to 'monoclinic'
according to /home/saulius/struct/CIF-dictionaries/cif_core.dic
dictionary named 'cif_core.dic' version 2.4.1 from
2010-06-29.

'_refine_ls_hydrogen_treatment' value 'Constr' changed
to 'constr' according to
/home/saulius/struct/CIF-dictionaries/cif_core.dic dictionary named
'cif_core.dic' version 2.4.1 from 2010-06-29.

Automatic conversion script
Id: cif_fix_values 1715 2011-07-08 13:25:40Z adriana 
;
_cod_original_cell_volume 1726.4(13)
_cod_original_sg_symbol_H-M P21/n
_cod_database_code 1502337

loop_
_symmetry_equiv_pos_as_xyz
'x, y, z'
'-x+1/2, y+1/2, -z+1/2'
'-x, -y, -z'
'x-1/2, -y-1/2, z-1/2'

loop_
_atom_site_label
_atom_site_type_symbol
_atom_site_fract_x
_atom_site_fract_y
_atom_site_fract_z
_atom_site_U_iso_or_equiv
_atom_site_adp_type
_atom_site_occupancy
_atom_site_symmetry_multiplicity
_atom_site_calc_flag
_atom_site_refinement_flags
C1 C 0.9595(3) 0.37696(13) -0.1134(2) 0.0223(5) Uani 1 1 d .
C2 C 0.9613(3) 0.35127(13) 0.00531(19) 0.0200(5) Uani 1 1 d .
H2 H 0.8959 0.3045 -0.0050 0.024 Uiso 1 1 calc R
C3 C 1.1270(3) 0.33330(12) 0.0919(2) 0.0206(5) Uani 1 1 d .
C4 C 1.2552(3) 0.32334(14) 0.0548(2) 0.0249(5) Uani 1 1 d .
H4 H 1.2390 0.3224 -0.0270 0.030 Uiso 1 1 calc R
C5 C 1.4073(3) 0.31473(14) 0.1368(2) 0.0285(6) Uani 1 1 d .
H5 H 1.4917 0.3060 0.1102 0.034 Uiso 1 1 calc R
C6 C 1.4333(3) 0.31917(14) 0.2586(2) 0.0274(5) Uani 1 1 d .
H6 H 1.5359 0.3155 0.3139 0.033 Uiso 1 1 calc R
C7 C 1.3066(3) 0.32914(13) 0.2980(2) 0.0237(5) Uani 1 1 d .
H7 H 1.3247 0.3327 0.3799 0.028 Uiso 1 1 calc R
C8 C 1.1526(3) 0.33392(12) 0.21611(19) 0.0199(5) Uani 1 1 d .
C9 C 0.8721(3) 0.37681(13) 0.17604(19) 0.0196(5) Uani 1 1 d .
H9 H 0.7932 0.3354 0.1481 0.024 Uiso 1 1 calc R
C10 C 0.8005(3) 0.44229(14) 0.2255(2) 0.0231(5) Uani 1 1 d .
H10A H 0.8814 0.4783 0.2720 0.028 Uiso 1 1 calc R
H10B H 0.7435 0.4226 0.2754 0.028 Uiso 1 1 calc R
C11 C 0.6865(3) 0.48106(14) 0.11054(19) 0.0251(5) Uani 1 1 d .
H11A H 0.6967 0.5370 0.1166 0.030 Uiso 1 1 calc R
H11B H 0.5775 0.4673 0.0987 0.030 Uiso 1 1 calc R
C12 C 0.7340(3) 0.45077(14) 0.0047(2) 0.0235(5) Uani 1 1 d .
H12A H 0.6581 0.4130 -0.0428 0.028 Uiso 1 1 calc R
H12B H 0.7417 0.4929 -0.0470 0.028 Uiso 1 1 calc R
C13 C 0.8962(3) 0.41347(13) 0.06810(19) 0.0194(5) Uani 1 1 d .
H13 H 0.9754 0.4547 0.0962 0.023 Uiso 1 1 calc R
C14 C 0.9127(3) 0.19268(13) 0.23960(19) 0.0202(5) Uani 1 1 d .
C15 C 0.7522(3) 0.17593(14) 0.20125(19) 0.0225(5) Uani 1 1 d .
H15 H 0.6851 0.2045 0.2297 0.027 Uiso 1 1 calc R
C16 C 0.6926(3) 0.11611(14) 0.1200(2) 0.0237(5) Uani 1 1 d .
H16 H 0.5846 0.1051 0.0935 0.028 Uiso 1 1 calc R
C17 C 0.7913(3) 0.07246(14) 0.0775(2) 0.0244(5) Uani 1 1 d .
C18 C 0.9517(3) 0.08966(15) 0.1189(2) 0.0288(6) Uani 1 1 d .
H18 H 1.0193 0.0601 0.0920 0.035 Uiso 1 1 calc R
C19 C 1.0140(3) 0.14912(14) 0.1986(2) 0.0243(5) Uani 1 1 d .
H19 H 1.1219 0.1601 0.2247 0.029 Uiso 1 1 calc R
C20 C 0.7254(3) 0.00815(16) -0.0118(2) 0.0322(6) Uani 1 1 d .
H20A H 0.6130 0.0045 -0.0301 0.048 Uiso 1 1 calc R
H20B H 0.7745 -0.0400 0.0219 0.048 Uiso 1 1 calc R
H20C H 0.7469 0.0189 -0.0840 0.048 Uiso 1 1 calc R
N1 N 1.0227(2) 0.34243(11) 0.26014(16) 0.0198(4) Uani 1 1 d .
N2 N 0.9516(3) 0.39773(13) -0.20668(18) 0.0299(5) Uani 1 1 d .
O1 O 1.13820(19) 0.24560(9) 0.42491(13) 0.0246(4) Uani 1 1 d .
O2 O 0.86738(19) 0.29646(10) 0.38195(14) 0.0246(4) Uani 1 1 d .
S1 S 0.98912(7) 0.26978(3) 0.34029(5) 0.0201(2) Uani 1 1 d .

loop_
_atom_site_aniso_label
_atom_site_aniso_U_11
_atom_site_aniso_U_22
_atom_site_aniso_U_33
_atom_site_aniso_U_23
_atom_site_aniso_U_13
_atom_site_aniso_U_12
C1 0.0205(12) 0.0225(12) 0.0239(12) -0.0042(9) 0.0077(10) 0.0010(9)
C2 0.0194(12) 0.0185(11) 0.0231(11) -0.0024(9) 0.0089(10) -0.0018(9)
C3 0.0208(12) 0.0172(11) 0.0241(11) -0.0013(9) 0.0083(10) -0.0016(9)
C4 0.0256(13) 0.0238(12) 0.0284(12) -0.0009(9) 0.0134(11) 0.0016(10)
C5 0.0220(13) 0.0291(13) 0.0394(14) 0.0012(11) 0.0171(11) 0.0023(10)
C6 0.0160(12) 0.0313(13) 0.0327(13) 0.0032(10) 0.0060(10) 0.0021(10)
C7 0.0229(13) 0.0236(12) 0.0236(12) -0.0006(9) 0.0068(10) 0.0008(9)
C8 0.0184(12) 0.0182(11) 0.0240(11) 0.0001(8) 0.0084(9) 0.0015(9)
C9 0.0166(11) 0.0215(11) 0.0202(11) 0.0005(8) 0.0058(9) 0.0008(9)
C10 0.0234(13) 0.0230(12) 0.0242(12) 0.0014(9) 0.0100(10) 0.0035(9)
C11 0.0226(12) 0.0256(12) 0.0269(12) 0.0014(10) 0.0083(10) 0.0062(10)
C12 0.0210(12) 0.0256(12) 0.0235(12) 0.0016(9) 0.0072(10) 0.0033(9)
C13 0.0186(12) 0.0188(11) 0.0218(11) -0.0004(9) 0.0084(9) -0.0021(9)
C14 0.0220(12) 0.0230(12) 0.0146(10) 0.0021(8) 0.0048(9) 0.0012(9)
C15 0.0221(12) 0.0250(12) 0.0217(11) 0.0061(9) 0.0092(10) 0.0028(9)
C16 0.0200(12) 0.0266(13) 0.0245(12) 0.0056(9) 0.0075(10) 0.0005(9)
C17 0.0264(13) 0.0263(12) 0.0217(11) 0.0032(9) 0.0097(10) -0.0008(10)
C18 0.0272(14) 0.0301(13) 0.0316(13) -0.0027(10) 0.0134(11) 0.0034(10)
C19 0.0172(12) 0.0295(13) 0.0278(12) -0.0003(10) 0.0101(10) 0.0014(9)
C20 0.0304(14) 0.0378(15) 0.0298(13) -0.0061(11) 0.0124(11) -0.0058(11)
N1 0.0174(10) 0.0217(10) 0.0209(9) 0.0010(7) 0.0075(8) 0.0006(8)
N2 0.0295(12) 0.0348(12) 0.0274(11) 0.0002(9) 0.0124(9) -0.0018(9)
O1 0.0223(9) 0.0286(9) 0.0203(8) 0.0015(7) 0.0042(7) 0.0022(7)
O2 0.0244(9) 0.0286(9) 0.0243(8) 0.0007(7) 0.0127(7) 0.0021(7)
S1 0.0196(3) 0.0223(3) 0.0187(3) 0.0014(2) 0.0071(2) 0.0014(2)

loop_
_atom_type_symbol
_atom_type_description
_atom_type_scat_dispersion_real
_atom_type_scat_dispersion_imag
_atom_type_scat_source
C C 0.0033 0.0016 'International Tables Vol C Tables 4.2.6.8 and 6.1.1.4'
H H 0.0000 0.0000 'International Tables Vol C Tables 4.2.6.8 and 6.1.1.4'
N N 0.0061 0.0033 'International Tables Vol C Tables 4.2.6.8 and 6.1.1.4'
O O 0.0106 0.0060 'International Tables Vol C Tables 4.2.6.8 and 6.1.1.4'
S S 0.1246 0.1234 'International Tables Vol C Tables 4.2.6.8 and 6.1.1.4'

loop_
_geom_angle_atom_site_label_1
_geom_angle_atom_site_label_2
_geom_angle_atom_site_label_3
_geom_angle
N2 C1 C2 177.2(3)
C1 C2 C3 112.99(19)
C1 C2 C13 112.07(18)
C3 C2 C13 105.35(17)
C1 C2 H2 108.8
C3 C2 H2 108.8
C13 C2 H2 108.8
C4 C3 C8 118.9(2)
C4 C3 C2 122.8(2)
C8 C3 C2 118.07(19)
C3 C4 C5 121.4(2)
C3 C4 H4 119.3
C5 C4 H4 119.3
C6 C5 C4 119.7(2)
C6 C5 H5 120.2
C4 C5 H5 120.2
C5 C6 C7 120.0(2)
C5 C6 H6 120.0
C7 C6 H6 120.0
C6 C7 C8 120.5(2)
C6 C7 H7 119.7
C8 C7 H7 119.7
C7 C8 C3 119.4(2)
C7 C8 N1 119.2(2)
C3 C8 N1 121.4(2)
N1 C9 C13 111.58(18)
N1 C9 C10 116.41(18)
C13 C9 C10 102.84(18)
N1 C9 H9 108.6
C13 C9 H9 108.6
C10 C9 H9 108.6
C9 C10 C11 102.80(18)
C9 C10 H10A 111.2
C11 C10 H10A 111.2
C9 C10 H10B 111.2
C11 C10 H10B 111.2
H10A C10 H10B 109.1
C10 C11 C12 106.50(18)
C10 C11 H11A 110.4
C12 C11 H11A 110.4
C10 C11 H11B 110.4
C12 C11 H11B 110.4
H11A C11 H11B 108.6
C13 C12 C11 103.16(17)
C13 C12 H12A 111.1
C11 C12 H12A 111.1
C13 C12 H12B 111.1
C11 C12 H12B 111.1
H12A C12 H12B 109.1
C9 C13 C2 108.13(18)
C9 C13 C12 101.49(18)
C2 C13 C12 120.99(18)
C9 C13 H13 108.5
C2 C13 H13 108.5
C12 C13 H13 108.5
C15 C14 C19 120.4(2)
C15 C14 S1 119.82(18)
C19 C14 S1 119.74(18)
C14 C15 C16 119.4(2)
C14 C15 H15 120.3
C16 C15 H15 120.3
C17 C16 C15 121.0(2)
C17 C16 H16 119.5
C15 C16 H16 119.5
C18 C17 C16 118.4(2)
C18 C17 C20 120.9(2)
C16 C17 C20 120.7(2)
C19 C18 C17 121.9(2)
C19 C18 H18 119.1
C17 C18 H18 119.1
C18 C19 C14 118.9(2)
C18 C19 H19 120.6
C14 C19 H19 120.6
C17 C20 H20A 109.5
C17 C20 H20B 109.5
H20A C20 H20B 109.5
C17 C20 H20C 109.5
H20A C20 H20C 109.5
H20B C20 H20C 109.5
C8 N1 C9 117.21(17)
C8 N1 S1 117.48(15)
C9 N1 S1 112.16(14)
O2 S1 O1 119.77(10)
O2 S1 N1 105.64(10)
O1 S1 N1 107.99(10)
O2 S1 C14 108.27(11)
O1 S1 C14 107.82(10)
N1 S1 C14 106.66(10)

loop_
_geom_bond_atom_site_label_1
_geom_bond_atom_site_label_2
_geom_bond_distance
C1 N2 1.142(3)
C1 C2 1.471(3)
C2 C3 1.519(3)
C2 C13 1.534(3)
C2 H2 0.9800
C3 C4 1.382(3)
C3 C8 1.411(3)
C4 C5 1.384(4)
C4 H4 0.9300
C5 C6 1.384(4)
C5 H5 0.9300
C6 C7 1.386(3)
C6 H6 0.9300
C7 C8 1.390(3)
C7 H7 0.9300
C8 N1 1.444(3)
C9 N1 1.497(3)
C9 C13 1.510(3)
C9 C10 1.516(3)
C9 H9 0.9800
C10 C11 1.545(3)
C10 H10A 0.9700
C10 H10B 0.9700
C11 C12 1.551(3)
C11 H11A 0.9700
C11 H11B 0.9700
C12 C13 1.531(3)
C12 H12A 0.9700
C12 H12B 0.9700
C13 H13 0.9800
C14 C15 1.384(3)
C14 C19 1.393(3)
C14 S1 1.760(2)
C15 C16 1.387(3)
C15 H15 0.9300
C16 C17 1.386(3)
C16 H16 0.9300
C17 C18 1.385(4)
C17 C20 1.506(3)
C18 C19 1.375(4)
C18 H18 0.9300
C19 H19 0.9300
C20 H20A 0.9600
C20 H20B 0.9600
C20 H20C 0.9600
N1 S1 1.6633(19)
O1 S1 1.4296(17)
O2 S1 1.4257(18)
